data_7123047
loop_
_publ_author_name
'Ohwaki, Hayato'
'Yoshinari, Nobuto'
'Konno, Takumi'

_publ_section_title
;
 Crystal-to-crystal interconversion of open and closed dicopper(II)
 paddle-wheels in a heterotrimetallic coordination polymer
;
_journal_name_full 'Chemical Communications'
_journal_paper_doi 10.1039/C9CC00152B
_journal_year 2019
_chemical_absolute_configuration rm
_chemical_formula_moiety 'C70 H88 Au4 Cu2 N4 O12 P4 Pd2 S4, 4(N O3), 4(H2 O)'
_chemical_formula_sum 'C70 H96 Au4 Cu2 N8 O28 P4 Pd2 S4'
_chemical_formula_weight 2877.41
_space_group_crystal_system orthorhombic
_space_group_IT_number 19
_space_group_name_Hall 'P 2ac 2ab'
_space_group_name_H-M_alt 'P 21 21 21'
_symmetry_space_group_name_Hall 'P 2ac 2ab'
_symmetry_space_group_name_H-M 'P 21 21 21'
_atom_sites_solution_hydrogens geom
_audit_creation_method SHELXL-2014/7
_audit_update_record
;
2018-12-27 deposited with the CCDC.    2019-02-25 downloaded from the CCDC.
;
_cell_angle_alpha 90
_cell_angle_beta 90
_cell_angle_gamma 90
_cell_formula_units_Z 4
_cell_length_a 16.8393(17)
_cell_length_b 20.715(2)
_cell_length_c 26.283(3)
_cell_measurement_reflns_used 15560
_cell_measurement_temperature 100(2)
_cell_measurement_theta_max 27.18
_cell_measurement_theta_min 1.19
_cell_volume 9168.2(17)
_computing_cell_refinement 'RAPID-AUTO (Rigaku Corporation)'
_computing_data_collection 'RAPID-AUTO (Rigaku Corporation)'
_computing_data_reduction 'RAPID-AUTO (Rigaku Corporation)'
_computing_molecular_graphics 'Yadokari-XG 2009 (Wakita Nemoto et al., 2009)'
_computing_publication_material 'Yadokari-XG 2009 (Wakita, Nemoto et al., 2009)'
_computing_structure_refinement 'SHELXL-2014/7 (Sheldrick, 2014)'
_computing_structure_solution 'SHELXS-2014 (Sheldrick, 2014)'
_diffrn_ambient_temperature 100(2)
_diffrn_detector_area_resol_mean 14.69
_diffrn_measured_fraction_theta_full 1.000
_diffrn_measured_fraction_theta_max 0.997
_diffrn_measurement_device_type 'Rigaku Mercury2CCD detector'
_diffrn_measurement_method /w
_diffrn_radiation_monochromator Si(311)
_diffrn_radiation_source 'SPring-8 BL02B1 bending magnet'
_diffrn_radiation_type synchrotron
_diffrn_radiation_wavelength 0.7002
_diffrn_reflns_av_R_equivalents 0.1746
_diffrn_reflns_av_unetI/netI 0.2300
_diffrn_reflns_Laue_measured_fraction_full 1.000
_diffrn_reflns_Laue_measured_fraction_max 0.997
_diffrn_reflns_limit_h_max 21
_diffrn_reflns_limit_h_min -21
_diffrn_reflns_limit_k_max 24
_diffrn_reflns_limit_k_min -26
_diffrn_reflns_limit_l_max 33
_diffrn_reflns_limit_l_min -34
_diffrn_reflns_number 45169
_diffrn_reflns_point_group_measured_fraction_full 1.000
_diffrn_reflns_point_group_measured_fraction_max 0.996
_diffrn_reflns_theta_full 24.842
_diffrn_reflns_theta_max 27.044
_diffrn_reflns_theta_min 1.233
_exptl_absorpt_coefficient_mu 7.126
_exptl_absorpt_correction_T_max 1.0000
_exptl_absorpt_correction_T_min 0.2464
_exptl_absorpt_correction_type multi-scans
_exptl_absorpt_process_details 'ABSCOR (Rigaku, 1995)'
_exptl_crystal_colour green
_exptl_crystal_density_diffrn 2.085
_exptl_crystal_description block
_exptl_crystal_F_000 5544
_exptl_crystal_size_max 0.060
_exptl_crystal_size_mid 0.030
_exptl_crystal_size_min 0.030
_refine_diff_density_max 3.526
_refine_diff_density_min -3.810
_refine_diff_density_rms 0.301
_refine_ls_abs_structure_details
;
 Flack x determined using 2857 quotients [(I+)-(I-)]/[(I+)+(I-)]
 (Parsons, Flack and Wagner, Acta Cryst. B69 (2013) 249-259).
;
_refine_ls_abs_structure_Flack -0.017(10)
_refine_ls_extinction_method none
_refine_ls_goodness_of_fit_ref 0.924
_refine_ls_hydrogen_treatment constr
_refine_ls_matrix_type full
_refine_ls_number_parameters 1107
_refine_ls_number_reflns 20968
_refine_ls_number_restraints 408
_refine_ls_restrained_S_all 0.919
_refine_ls_R_factor_all 0.1399
_refine_ls_R_factor_gt 0.0807
_refine_ls_shift/su_max 0.074
_refine_ls_shift/su_mean 0.001
_refine_ls_structure_factor_coef Fsqd
_refine_ls_weighting_details 'w=1/[\s^2^(Fo^2^)] where P=(Fo^2^+2Fc^2^)/3'
_refine_ls_weighting_scheme calc
_refine_ls_wR_factor_gt 0.1458
_refine_ls_wR_factor_ref 0.1742
_reflns_Friedel_coverage 0.848
_reflns_Friedel_fraction_full 0.999
_reflns_Friedel_fraction_max 0.996
_reflns_number_gt 12014
_reflns_number_total 20968
_reflns_threshold_expression 'I > 2\s(I)'
_cod_data_source_file c9cc00152b2.cif
_cod_data_source_block '[2](NO3)4'
_cod_original_cell_volume 9167.9(17)
_cod_database_code 7123047
_shelx_shelxl_version_number 2014/7
_shelx_space_group_comment
;
The symmetry employed for this shelxl refinement is uniquely defined
by the following loop, which should always be used as a source of
symmetry information in preference to the above space-group names.
They are only intended as comments.
;
_shelx_estimated_absorpt_t_min 0.536
_shelx_estimated_absorpt_t_max 0.536

loop_
_space_group_symop_operation_xyz
'x, y, z'
'-x+1/2, -y, z+1/2'
'x+1/2, -y+1/2, -z'
'-x, y+1/2, -z+1/2'

loop_
_atom_site_label
_atom_site_type_symbol
_atom_site_fract_x
_atom_site_fract_y
_atom_site_fract_z
_atom_site_U_iso_or_equiv
_atom_site_adp_type
_atom_site_occupancy
_atom_site_site_symmetry_order
_atom_site_calc_flag
_atom_site_refinement_flags_posn
_atom_site_refinement_flags_adp
Au1 Au 0.12059(7) 0.59952(4) 0.54231(4) 0.0265(2) Uani 1 1 d . .
Au2 Au 0.12150(8) 0.45453(5) 0.54672(4) 0.0355(3) Uani 1 1 d . .
Pd1 Pd 0.13766(15) 0.51245(10) 0.42253(8) 0.0337(6) Uani 1 1 d . .
S1 S 0.1767(4) 0.6056(3) 0.4616(3) 0.0307(16) Uani 1 1 d . .
S2 S 0.1992(6) 0.4422(3) 0.4751(3) 0.042(2) Uani 1 1 d . .
P1 P 0.0633(4) 0.6068(3) 0.6202(3) 0.0272(16) Uani 1 1 d . .
P2 P 0.0412(5) 0.4626(3) 0.6148(3) 0.0333(18) Uani 1 1 d . .
O1 O 0.1130(13) 0.7240(9) 0.3114(7) 0.041(5) Uani 1 1 d . .
O2 O 0.0029(11) 0.6705(8) 0.3289(6) 0.024(4) Uani 1 1 d . .
N1 N 0.0872(15) 0.5709(9) 0.3683(9) 0.037(7) Uani 1 1 d . .
H1 H 0.0969 0.5540 0.3369 0.044 Uiso 1 1 calc R U
H2 H 0.0337 0.5717 0.3729 0.044 Uiso 1 1 calc R U
N2 N 0.0945(18) 0.4298(10) 0.3875(9) 0.050(8) Uani 1 1 d . .
H3 H 0.0458 0.4394 0.3744 0.059 Uiso 1 1 calc R U
H4 H 0.1269 0.4207 0.3607 0.059 Uiso 1 1 calc R U
C1 C 0.1145(17) 0.6635(11) 0.4259(9) 0.025(5) Uani 1 1 d . U
C2 C 0.1184(17) 0.6385(11) 0.3701(9) 0.024(5) Uani 1 1 d . U
H5 H 0.1755 0.6372 0.3598 0.029 Uiso 1 1 calc R U
O3 O 0.0520(18) 0.2598(11) 0.4089(11) 0.084(10) Uani 1 1 d . .
C3 C 0.0761(19) 0.6811(13) 0.3334(10) 0.032(6) Uani 1 1 d . U
O4 O 0.0764(17) 0.3224(11) 0.3369(9) 0.073(8) Uani 1 1 d . .
C4 C 0.0299(16) 0.6654(12) 0.4445(10) 0.031(6) Uani 1 1 d . U
H6 H -0.0032 0.6881 0.4196 0.046 Uiso 1 1 calc R U
H7 H 0.0276 0.6881 0.4772 0.046 Uiso 1 1 calc R U
H8 H 0.0102 0.6213 0.4489 0.046 Uiso 1 1 calc R U
C5 C 0.1504(16) 0.7302(11) 0.4324(11) 0.032(7) Uani 1 1 d . U
H9 H 0.1165 0.7623 0.4157 0.049 Uiso 1 1 calc R U
H10 H 0.2034 0.7311 0.4169 0.049 Uiso 1 1 calc R U
H11 H 0.1547 0.7404 0.4687 0.049 Uiso 1 1 calc R U
C6 C 0.1637(19) 0.3640(14) 0.4458(13) 0.046(7) Uani 1 1 d . U
C7 C 0.0864(15) 0.3720(14) 0.4170(12) 0.036(7) Uani 1 1 d . U
H12 H 0.0429 0.3787 0.4424 0.043 Uiso 1 1 calc R U
C8 C 0.0689(18) 0.3122(16) 0.3879(14) 0.046(8) Uani 1 1 d . U
C9 C 0.163(2) 0.3098(16) 0.4882(12) 0.063(9) Uani 1 1 d . U
H13 H 0.1520 0.2678 0.4725 0.094 Uiso 1 1 calc R U
H14 H 0.1219 0.3196 0.5134 0.094 Uiso 1 1 calc R U
H15 H 0.2150 0.3084 0.5050 0.094 Uiso 1 1 calc R U
C10 C 0.2333(19) 0.3444(15) 0.4084(14) 0.055(8) Uani 1 1 d . U
H16 H 0.2229 0.3014 0.3944 0.082 Uiso 1 1 calc R U
H17 H 0.2837 0.3439 0.4270 0.082 Uiso 1 1 calc R U
H18 H 0.2365 0.3758 0.3805 0.082 Uiso 1 1 calc R U
C11 C 0.0660(18) 0.5304(13) 0.6538(11) 0.040(8) Uani 1 1 d . U
H19 H 0.1199 0.5240 0.6679 0.048 Uiso 1 1 calc R U
H20 H 0.0284 0.5324 0.6827 0.048 Uiso 1 1 calc R U
C12 C -0.0380(15) 0.6300(12) 0.6203(11) 0.026(5) Uani 1 1 d . U
C13 C -0.0747(16) 0.6417(12) 0.6665(12) 0.031(5) Uani 1 1 d . U
H21 H -0.0458 0.6415 0.6975 0.037 Uiso 1 1 calc R U
C14 C -0.1593(17) 0.6545(13) 0.6652(13) 0.037(5) Uani 1 1 d . U
H22 H -0.1872 0.6609 0.6962 0.044 Uiso 1 1 calc R U
C15 C -0.1978(17) 0.6572(13) 0.6220(12) 0.037(5) Uani 1 1 d . U
H23 H -0.2531 0.6665 0.6226 0.045 Uiso 1 1 calc R U
C16 C -0.1617(17) 0.6472(13) 0.5759(12) 0.035(5) Uani 1 1 d . U
H24 H -0.1917 0.6490 0.5453 0.042 Uiso 1 1 calc R U
C17 C -0.0797(16) 0.6343(12) 0.5743(12) 0.033(5) Uani 1 1 d . U
H25 H -0.0532 0.6286 0.5427 0.040 Uiso 1 1 calc R U
C18 C 0.1118(17) 0.6669(11) 0.6603(9) 0.027(5) Uani 1 1 d . U
C19 C 0.1046(16) 0.7286(11) 0.6474(10) 0.028(6) Uani 1 1 d . U
H26 H 0.0709 0.7403 0.6199 0.033 Uiso 1 1 calc R U
C20 C 0.1456(18) 0.7761(12) 0.6735(12) 0.038(7) Uani 1 1 d . U
H27 H 0.1418 0.8201 0.6636 0.046 Uiso 1 1 calc R U
C21 C 0.1922(17) 0.7578(13) 0.7143(12) 0.040(7) Uani 1 1 d . U
H28 H 0.2213 0.7900 0.7320 0.048 Uiso 1 1 calc R U
C22 C 0.1975(16) 0.6973(14) 0.7294(11) 0.035(6) Uani 1 1 d . U
H29 H 0.2292 0.6861 0.7579 0.042 Uiso 1 1 calc R U
C23 C 0.1563(18) 0.6507(14) 0.7031(11) 0.039(7) Uani 1 1 d . U
H30 H 0.1581 0.6071 0.7142 0.047 Uiso 1 1 calc R U
C24 C 0.042(2) 0.3933(16) 0.6571(13) 0.050(7) Uani 1 1 d . U
C25 C 0.0128(19) 0.3951(15) 0.7051(11) 0.046(7) Uani 1 1 d . U
H31 H -0.0065 0.4351 0.7179 0.056 Uiso 1 1 calc R U
C26 C 0.010(2) 0.3392(15) 0.7375(13) 0.059(8) Uani 1 1 d . U
H32 H -0.0135 0.3400 0.7705 0.071 Uiso 1 1 calc R U
C27 C 0.043(2) 0.2838(16) 0.7163(15) 0.058(8) Uani 1 1 d . U
H33 H 0.0443 0.2456 0.7363 0.070 Uiso 1 1 calc R U
C28 C 0.075(2) 0.2812(15) 0.6689(14) 0.055(8) Uani 1 1 d . U
H34 H 0.0989 0.2425 0.6573 0.066 Uiso 1 1 calc R U
C29 C 0.0718(19) 0.3357(14) 0.6368(14) 0.050(8) Uani 1 1 d . U
H35 H 0.0894 0.3334 0.6025 0.060 Uiso 1 1 calc R U
C30 C -0.0579(16) 0.4770(12) 0.5950(10) 0.028(6) Uani 1 1 d . U
C31 C -0.1171(17) 0.4829(13) 0.6287(12) 0.042(6) Uani 1 1 d . U
H36 H -0.1050 0.4816 0.6640 0.050 Uiso 1 1 calc R U
C32 C -0.1982(18) 0.4912(14) 0.6133(12) 0.045(7) Uani 1 1 d . U
H37 H -0.2383 0.4975 0.6382 0.054 Uiso 1 1 calc R U
C33 C -0.2184(19) 0.4899(14) 0.5616(12) 0.048(7) Uani 1 1 d . U
H38 H -0.2716 0.4963 0.5508 0.057 Uiso 1 1 calc R U
C34 C -0.1580(18) 0.4791(14) 0.5267(13) 0.044(7) Uani 1 1 d . U
H39 H -0.1701 0.4750 0.4915 0.053 Uiso 1 1 calc R U
C35 C -0.0779(19) 0.4741(12) 0.5435(11) 0.038(6) Uani 1 1 d . U
H40 H -0.0370 0.4687 0.5190 0.046 Uiso 1 1 calc R U
Au3 Au 0.12900(8) 0.46597(4) -0.00234(4) 0.0282(3) Uani 1 1 d . .
Au4 Au 0.11044(7) 0.60672(5) 0.02087(4) 0.0263(3) Uani 1 1 d . .
Pd2 Pd 0.13244(13) 0.50657(9) 0.12238(7) 0.0226(4) Uani 1 1 d . .
S3 S 0.1932(4) 0.4335(3) 0.0714(2) 0.0222(15) Uani 1 1 d . .
S4 S 0.1936(4) 0.5960(3) 0.0909(2) 0.0256(15) Uani 1 1 d . .
P3 P 0.0656(4) 0.4824(3) -0.0765(3) 0.0279(17) Uani 1 1 d . .
P4 P 0.0439(5) 0.6239(3) -0.0526(2) 0.0258(16) Uani 1 1 d . .
O5 O 0.0126(12) 0.3229(8) 0.1861(8) 0.040(5) Uani 1 1 d . .
O6 O 0.1188(11) 0.2617(7) 0.1824(6) 0.024(4) Uani 1 1 d . .
O7 O 0.0724(13) 0.7316(9) 0.2092(7) 0.042(5) Uani 1 1 d . .
O8 O -0.0078(11) 0.6491(9) 0.2266(7) 0.037(5) Uani 1 1 d . .
N3 N 0.0837(14) 0.4274(9) 0.1563(9) 0.032(6) Uani 1 1 d . .
H41 H 0.0795 0.4352 0.1903 0.039 Uiso 1 1 calc R U
H42 H 0.0336 0.4219 0.1440 0.039 Uiso 1 1 calc R U
N4 N 0.0745(14) 0.5699(9) 0.1700(9) 0.032(6) Uani 1 1 d . .
H43 H 0.0224 0.5583 0.1713 0.038 Uiso 1 1 calc R U
H44 H 0.0948 0.5651 0.2018 0.038 Uiso 1 1 calc R U
C36 C 0.1425(15) 0.3589(11) 0.0919(9) 0.021(4) Uani 1 1 d . U
C37 C 0.1271(17) 0.3681(10) 0.1491(8) 0.021(4) Uani 1 1 d . U
H45 H 0.1799 0.3734 0.1661 0.026 Uiso 1 1 calc R U
C38 C 0.0828(17) 0.3132(12) 0.1768(10) 0.025(5) Uani 1 1 d . U
C39 C 0.0653(15) 0.3454(11) 0.0614(9) 0.024(5) Uani 1 1 d . U
H46 H 0.0790 0.3307 0.0271 0.036 Uiso 1 1 calc R U
H47 H 0.0338 0.3851 0.0592 0.036 Uiso 1 1 calc R U
H48 H 0.0343 0.3120 0.0788 0.036 Uiso 1 1 calc R U
C40 C 0.2003(15) 0.3019(11) 0.0824(10) 0.027(5) Uani 1 1 d . U
H49 H 0.2518 0.3114 0.0982 0.041 Uiso 1 1 calc R U
H50 H 0.2075 0.2958 0.0457 0.041 Uiso 1 1 calc R U
H51 H 0.1783 0.2624 0.0974 0.041 Uiso 1 1 calc R U
C41 C 0.1596(17) 0.6572(12) 0.1392(10) 0.029(4) Uani 1 1 d . U
C42 C 0.0788(17) 0.6398(12) 0.1560(10) 0.026(4) Uani 1 1 d . U
H52 H 0.0421 0.6470 0.1266 0.032 Uiso 1 1 calc R U
C43 C 0.0447(17) 0.6759(12) 0.2017(10) 0.027(4) Uani 1 1 d . U
C44 C 0.1678(16) 0.7200(11) 0.1139(10) 0.030(4) Uani 1 1 d . U
H53 H 0.1242 0.7257 0.0896 0.045 Uiso 1 1 calc R U
H54 H 0.2186 0.7217 0.0958 0.045 Uiso 1 1 calc R U
H55 H 0.1659 0.7545 0.1394 0.045 Uiso 1 1 calc R U
C45 C 0.2181(17) 0.6498(13) 0.1812(10) 0.033(4) Uani 1 1 d . U
H56 H 0.2107 0.6846 0.2060 0.049 Uiso 1 1 calc R U
H57 H 0.2720 0.6518 0.1673 0.049 Uiso 1 1 calc R U
H58 H 0.2100 0.6080 0.1980 0.049 Uiso 1 1 calc R U
C46 C 0.0752(17) 0.5651(11) -0.1024(12) 0.034(7) Uani 1 1 d . .
H59 H 0.0412 0.5699 -0.1329 0.041 Uiso 1 1 calc R U
H60 H 0.1309 0.5734 -0.1124 0.041 Uiso 1 1 calc R U
C47 C -0.0384(17) 0.4614(13) -0.0780(13) 0.038(7) Uani 1 1 d . U
C48 C -0.074(2) 0.4480(14) -0.0326(14) 0.048(7) Uani 1 1 d . U
H61 H -0.0437 0.4478 -0.0020 0.058 Uiso 1 1 calc R U
C49 C -0.154(2) 0.4349(16) -0.0324(18) 0.071(9) Uani 1 1 d . U
H62 H -0.1806 0.4264 -0.0012 0.085 Uiso 1 1 calc R U
C50 C -0.198(2) 0.4341(15) -0.0799(18) 0.065(9) Uani 1 1 d . U
H63 H -0.2531 0.4259 -0.0806 0.078 Uiso 1 1 calc R U
C51 C -0.157(2) 0.4454(16) -0.1235(18) 0.065(9) Uani 1 1 d . U
H64 H -0.1843 0.4423 -0.1549 0.078 Uiso 1 1 calc R U
C52 C -0.0787(18) 0.4609(14) -0.1247(14) 0.047(7) Uani 1 1 d . U
H65 H -0.0525 0.4709 -0.1557 0.056 Uiso 1 1 calc R U
C53 C 0.1117(18) 0.4349(14) -0.1252(9) 0.036(6) Uani 1 1 d . U
C54 C 0.108(2) 0.3670(15) -0.1134(12) 0.057(8) Uani 1 1 d . U
H66 H 0.0811 0.3519 -0.0842 0.069 Uiso 1 1 calc R U
C55 C 0.146(2) 0.3254(16) -0.1452(14) 0.067(9) Uani 1 1 d . U
H67 H 0.1484 0.2811 -0.1360 0.080 Uiso 1 1 calc R U
C56 C 0.179(2) 0.3446(17) -0.1896(15) 0.064(9) Uani 1 1 d . U
H68 H 0.2034 0.3140 -0.2114 0.077 Uiso 1 1 calc R U
C57 C 0.176(2) 0.4100(17) -0.2029(15) 0.068(9) Uani 1 1 d . U
H69 H 0.2001 0.4240 -0.2338 0.082 Uiso 1 1 calc R U
C58 C 0.138(2) 0.4560(16) -0.1707(12) 0.053(8) Uani 1 1 d . U
H70 H 0.1316 0.4997 -0.1808 0.064 Uiso 1 1 calc R U
C59 C 0.0762(16) 0.6997(12) -0.0794(12) 0.034(5) Uani 1 1 d . U
C60 C 0.0956(17) 0.7084(14) -0.1309(12) 0.042(5) Uani 1 1 d . U
H71 H 0.0873 0.6748 -0.1550 0.050 Uiso 1 1 calc R U
C61 C 0.126(2) 0.7660(13) -0.1454(14) 0.051(6) Uani 1 1 d . U
H72 H 0.1392 0.7731 -0.1801 0.061 Uiso 1 1 calc R U
C62 C 0.139(2) 0.8135(15) -0.1111(14) 0.054(6) Uani 1 1 d . U
H73 H 0.1641 0.8523 -0.1220 0.065 Uiso 1 1 calc R U
C63 C 0.118(2) 0.8076(14) -0.0633(13) 0.052(6) Uani 1 1 d . U
H74 H 0.1247 0.8427 -0.0405 0.062 Uiso 1 1 calc R U
C64 C 0.0846(18) 0.7473(13) -0.0452(15) 0.049(6) Uani 1 1 d . U
H75 H 0.0693 0.7417 -0.0106 0.059 Uiso 1 1 calc R U
C65 C -0.0633(18) 0.6271(13) -0.0500(10) 0.033(6) Uani 1 1 d . U
C66 C -0.110(2) 0.6267(12) -0.0920(11) 0.040(6) Uani 1 1 d . U
H76 H -0.0851 0.6227 -0.1244 0.048 Uiso 1 1 calc R U
C67 C -0.1884(19) 0.6317(12) -0.0894(13) 0.039(7) Uani 1 1 d . U
H77 H -0.2194 0.6313 -0.1196 0.047 Uiso 1 1 calc R U
C68 C -0.225(2) 0.6375(13) -0.0421(13) 0.045(7) Uani 1 1 d . U
H78 H -0.2809 0.6423 -0.0401 0.054 Uiso 1 1 calc R U
C69 C -0.182(2) 0.6365(14) 0.0000(13) 0.050(7) Uani 1 1 d . U
H79 H -0.2088 0.6400 0.0318 0.060 Uiso 1 1 calc R U
C70 C -0.101(2) 0.6305(14) -0.0004(12) 0.050(7) Uani 1 1 d . U
H80 H -0.0710 0.6288 0.0301 0.060 Uiso 1 1 calc R U
Cu1 Cu 0.0758(2) 0.79069(16) 0.26604(13) 0.0379(10) Uani 1 1 d . .
Cu2 Cu -0.07195(19) 0.69661(15) 0.27553(13) 0.0266(7) Uani 1 1 d . .
O9 O 0.1484(12) 0.8568(9) 0.2989(8) 0.047(6) Uani 1 1 d . .
O10 O 0.0496(16) 0.8568(10) 0.2172(8) 0.072(8) Uani 1 1 d . .
O11 O -0.1486(13) 0.6183(9) 0.2989(8) 0.049(6) Uani 1 1 d . .
O12 O -0.1381(12) 0.7281(9) 0.2178(7) 0.044(5) Uani 1 1 d . .
O13 O 0.1382(16) 0.5278(12) 0.2697(8) 0.069(7) Uani 1 1 d . .
O14 O 0.2272(16) 0.4795(12) 0.2237(9) 0.076(8) Uani 1 1 d . .
O15 O 0.207(2) 0.4451(14) 0.2994(11) 0.104(12) Uani 1 1 d . .
N5 N 0.190(2) 0.4807(17) 0.2640(12) 0.071(10) Uani 1 1 d . U
O16 O -0.0641(17) 0.5172(15) 0.3482(12) 0.106(12) Uani 1 1 d . .
O17 O -0.0834(19) 0.4455(15) 0.4052(14) 0.122(14) Uani 1 1 d . .
O18 O -0.176(2) 0.4717(16) 0.3568(12) 0.106(11) Uani 1 1 d . .
N6 N -0.1095(18) 0.4789(15) 0.3714(13) 0.063(8) Uani 1 1 d . U
O19 O -0.0902(12) 0.4321(11) 0.1187(10) 0.059(7) Uani 1 1 d . .
O20 O -0.1013(17) 0.5219(14) 0.1608(11) 0.096(10) Uani 1 1 d . .
O21 O -0.0735(16) 0.5245(12) 0.0824(11) 0.079(8) Uani 1 1 d . .
N7 N -0.0898(14) 0.4932(15) 0.1194(11) 0.047(8) Uani 1 1 d . .
O22 O -0.118(2) 0.6116(12) 0.7850(8) 0.082(9) Uani 1 1 d . .
O23 O -0.0908(16) 0.5182(14) 0.7558(9) 0.076(8) Uani 1 1 d . .
O24 O 0.001(2) 0.579(2) 0.7842(11) 0.132(16) Uani 1 1 d . .
N8 N -0.067(2) 0.5694(15) 0.7747(11) 0.061(9) Uani 1 1 d . .
O25 O 0.1401(15) 0.1565(11) 0.3679(9) 0.070(8) Uani 1 1 d . .
O26 O -0.2304(15) 0.4332(15) 0.2630(14) 0.124(14) Uani 1 1 d . .
O27 O -0.0285(13) 0.4731(10) 0.2439(8) 0.052(6) Uani 1 1 d . .
O28 O -0.256(2) 0.5721(14) 0.2309(13) 0.126(13) Uani 1 1 d . .

loop_
_atom_site_aniso_label
_atom_site_aniso_U_11
_atom_site_aniso_U_22
_atom_site_aniso_U_33
_atom_site_aniso_U_23
_atom_site_aniso_U_13
_atom_site_aniso_U_12
Au1 0.0375(6) 0.0259(5) 0.0161(5) 0.0024(5) -0.0035(5) 0.0000(5)
Au2 0.0537(8) 0.0284(5) 0.0245(6) -0.0015(5) -0.0117(6) 0.0049(6)
Pd1 0.0493(15) 0.0312(11) 0.0206(11) -0.0046(10) -0.0115(10) 0.0106(10)
S1 0.043(4) 0.036(4) 0.013(3) 0.003(4) -0.009(3) -0.005(3)
S2 0.076(6) 0.032(4) 0.019(4) -0.004(4) -0.009(4) 0.016(4)
P1 0.026(4) 0.030(4) 0.026(4) 0.008(4) 0.001(3) 0.000(3)
P2 0.044(5) 0.024(4) 0.031(4) 0.004(4) -0.011(4) -0.007(3)
O1 0.052(15) 0.056(12) 0.016(10) 0.010(10) -0.005(11) 0.010(11)
O2 0.030(11) 0.036(10) 0.006(9) 0.006(8) -0.004(8) 0.000(8)
N1 0.067(19) 0.024(12) 0.019(13) 0.005(11) 0.002(12) 0.012(12)
N2 0.10(2) 0.032(13) 0.018(13) -0.004(12) -0.021(14) 0.000(14)
C1 0.037(12) 0.025(10) 0.013(10) 0.002(10) -0.012(10) 0.011(10)
C2 0.034(13) 0.025(11) 0.013(11) 0.004(10) 0.016(11) -0.005(11)
O3 0.15(3) 0.043(14) 0.06(2) 0.015(15) -0.017(19) -0.038(16)
C3 0.045(17) 0.040(15) 0.010(12) 0.005(12) 0.009(12) 0.001(13)
O4 0.12(2) 0.069(17) 0.034(15) -0.018(14) -0.016(15) -0.013(15)
C4 0.032(14) 0.035(13) 0.025(14) -0.007(12) -0.013(11) 0.013(11)
C5 0.039(16) 0.026(12) 0.033(15) -0.018(12) 0.001(12) 0.008(11)
C6 0.054(15) 0.037(13) 0.047(15) -0.009(13) -0.008(13) -0.005(12)
C7 0.009(12) 0.054(15) 0.045(15) -0.027(14) -0.006(11) 0.002(11)
C8 0.033(16) 0.050(17) 0.055(19) -0.023(17) -0.008(14) 0.001(13)
C9 0.07(2) 0.068(18) 0.049(19) 0.006(17) -0.051(16) -0.009(16)
C10 0.045(18) 0.052(17) 0.07(2) -0.022(17) 0.001(16) -0.011(14)
C11 0.045(16) 0.036(14) 0.040(16) -0.015(14) -0.019(13) -0.012(13)
C12 0.025(10) 0.022(9) 0.031(10) 0.015(9) -0.002(9) 0.007(8)
C13 0.027(10) 0.029(9) 0.036(10) 0.011(10) 0.011(9) -0.001(9)
C14 0.032(11) 0.035(10) 0.042(11) 0.005(10) 0.008(10) -0.003(9)
C15 0.026(10) 0.039(10) 0.046(11) 0.009(11) 0.006(10) -0.002(9)
C16 0.030(10) 0.035(10) 0.041(11) 0.017(10) -0.003(10) 0.002(9)
C17 0.031(10) 0.033(9) 0.036(10) 0.019(10) -0.004(10) -0.004(9)
C18 0.038(14) 0.026(11) 0.017(11) -0.002(11) 0.001(11) -0.005(11)
C19 0.035(14) 0.019(11) 0.029(13) 0.006(11) 0.011(11) 0.000(10)
C20 0.045(15) 0.021(11) 0.048(15) -0.020(12) 0.012(12) -0.023(11)
C21 0.042(14) 0.038(13) 0.039(15) -0.013(13) 0.008(12) -0.024(12)
C22 0.028(13) 0.055(14) 0.021(13) -0.003(13) -0.012(11) -0.005(12)
C23 0.060(16) 0.037(13) 0.021(13) 0.002(12) -0.012(12) -0.024(12)
C24 0.055(16) 0.043(14) 0.051(16) 0.007(15) -0.010(14) -0.007(14)
C25 0.068(17) 0.041(14) 0.030(14) 0.013(14) -0.018(13) -0.010(13)
C26 0.075(18) 0.057(16) 0.045(17) 0.025(15) -0.028(15) -0.017(15)
C27 0.069(18) 0.045(14) 0.060(18) 0.021(17) -0.028(16) -0.010(14)
C28 0.071(18) 0.034(13) 0.058(17) 0.015(15) -0.030(16) -0.002(13)
C29 0.053(16) 0.046(14) 0.052(17) 0.017(15) -0.033(14) -0.008(13)
C30 0.042(14) 0.019(11) 0.024(13) 0.012(12) -0.011(11) -0.001(11)
C31 0.033(14) 0.048(13) 0.044(14) 0.016(13) -0.011(13) -0.025(13)
C32 0.039(14) 0.057(15) 0.038(15) 0.029(14) -0.020(12) -0.011(12)
C33 0.042(15) 0.050(14) 0.052(16) 0.012(14) -0.031(13) -0.017(13)
C34 0.052(16) 0.040(13) 0.040(15) 0.005(14) -0.018(13) -0.014(13)
C35 0.072(16) 0.013(10) 0.029(14) 0.007(12) -0.015(13) -0.001(12)
Au3 0.0519(7) 0.0224(5) 0.0103(5) 0.0006(4) 0.0040(5) -0.0008(5)
Au4 0.0457(7) 0.0222(5) 0.0109(4) -0.0025(4) 0.0031(5) -0.0012(5)
Pd2 0.0321(12) 0.0239(10) 0.0119(9) -0.0013(8) 0.0062(9) -0.0003(9)
S3 0.031(4) 0.022(3) 0.013(3) 0.004(3) 0.003(3) -0.003(3)
S4 0.035(4) 0.029(4) 0.012(3) -0.003(3) 0.005(3) 0.002(3)
P3 0.044(5) 0.026(4) 0.013(3) 0.001(3) -0.003(3) 0.005(3)
P4 0.048(5) 0.023(4) 0.007(3) -0.001(3) 0.000(3) -0.003(3)
O5 0.037(13) 0.031(11) 0.054(15) 0.020(11) 0.005(11) 0.001(9)
O6 0.031(11) 0.028(9) 0.014(9) 0.008(8) 0.006(9) -0.001(9)
O7 0.076(16) 0.043(12) 0.007(10) -0.004(10) 0.004(10) 0.004(11)
O8 0.048(13) 0.047(12) 0.017(10) -0.005(11) 0.005(10) 0.017(9)
N3 0.042(16) 0.021(11) 0.034(14) 0.013(11) 0.014(12) -0.006(10)
N4 0.050(16) 0.019(11) 0.025(14) -0.015(11) -0.007(12) 0.007(10)
C36 0.032(9) 0.024(8) 0.008(8) -0.005(8) 0.001(8) -0.007(8)
C37 0.031(10) 0.023(9) 0.011(9) -0.001(8) 0.005(8) -0.006(9)
C38 0.031(12) 0.026(11) 0.017(11) 0.005(10) -0.001(10) -0.004(10)
C39 0.043(12) 0.022(10) 0.006(9) 0.003(9) 0.004(9) -0.009(9)
C40 0.036(12) 0.030(11) 0.015(11) -0.005(10) 0.001(10) -0.008(10)
C41 0.045(9) 0.029(7) 0.013(8) -0.004(7) 0.009(7) 0.010(7)
C42 0.043(9) 0.027(8) 0.010(8) -0.003(7) 0.009(7) 0.013(7)
C43 0.044(10) 0.028(9) 0.009(9) -0.002(8) 0.011(8) 0.014(8)
C44 0.047(10) 0.027(9) 0.015(9) -0.008(8) 0.011(8) 0.012(8)
C45 0.047(10) 0.036(9) 0.015(9) -0.006(8) 0.008(8) 0.005(8)
C46 0.037(18) 0.018(13) 0.05(2) -0.010(14) -0.014(15) -0.005(12)
C47 0.032(14) 0.035(13) 0.049(16) -0.008(14) -0.015(12) 0.005(11)
C48 0.046(16) 0.041(14) 0.058(17) -0.013(14) 0.014(14) 0.000(13)
C49 0.072(19) 0.050(15) 0.09(2) -0.003(17) 0.016(17) 0.016(15)
C50 0.055(18) 0.038(14) 0.10(2) -0.023(18) -0.002(17) 0.008(14)
C51 0.059(18) 0.048(15) 0.09(2) -0.010(17) -0.010(17) 0.006(14)
C52 0.036(15) 0.043(14) 0.062(17) -0.008(14) -0.015(14) 0.011(12)
C53 0.043(15) 0.057(15) 0.010(11) 0.013(12) -0.008(12) 0.004(13)
C54 0.085(19) 0.053(15) 0.033(15) 0.013(14) 0.001(15) 0.015(15)
C55 0.10(2) 0.045(16) 0.056(18) -0.008(15) -0.003(17) 0.009(15)
C56 0.073(19) 0.056(16) 0.063(19) -0.018(17) 0.011(16) 0.004(15)
C57 0.072(18) 0.074(18) 0.060(18) -0.010(17) 0.016(16) -0.003(16)
C58 0.055(17) 0.068(17) 0.037(15) -0.012(15) 0.004(14) -0.002(15)
C59 0.033(11) 0.017(9) 0.051(12) 0.016(10) 0.000(10) -0.013(9)
C60 0.037(11) 0.036(10) 0.052(12) 0.017(11) 0.002(10) -0.006(9)
C61 0.047(12) 0.046(11) 0.060(13) 0.026(11) 0.000(12) 0.004(11)
C62 0.052(12) 0.040(10) 0.071(13) 0.021(11) -0.013(12) -0.004(10)
C63 0.056(12) 0.031(10) 0.069(13) 0.010(11) -0.020(12) 0.000(10)
C64 0.053(12) 0.032(10) 0.063(13) 0.006(11) -0.017(11) 0.001(10)
C65 0.056(16) 0.035(12) 0.008(11) 0.004(11) -0.001(11) 0.022(12)
C66 0.058(16) 0.039(12) 0.023(12) 0.002(12) -0.008(13) 0.013(13)
C67 0.054(16) 0.026(12) 0.036(14) -0.005(13) -0.011(13) -0.005(12)
C68 0.063(17) 0.034(13) 0.039(15) -0.006(14) 0.001(14) 0.000(13)
C69 0.080(18) 0.038(13) 0.032(14) 0.005(14) 0.015(15) -0.006(14)
C70 0.081(18) 0.042(13) 0.026(12) 0.000(13) 0.001(15) 0.001(14)
Cu1 0.064(3) 0.037(2) 0.0129(18) -0.0045(17) -0.0013(17) 0.0167(18)
Cu2 0.0356(19) 0.0315(17) 0.0128(16) -0.0029(16) 0.0018(15) 0.0073(14)
O9 0.039(13) 0.056(13) 0.046(14) 0.006(12) -0.002(11) -0.011(10)
O10 0.14(2) 0.050(13) 0.023(13) -0.010(13) -0.015(15) 0.032(14)
O11 0.059(15) 0.045(12) 0.041(13) 0.014(11) 0.011(11) -0.009(10)
O12 0.057(14) 0.055(12) 0.020(11) -0.001(11) -0.007(10) 0.017(10)
O13 0.089(19) 0.101(18) 0.017(11) 0.003(14) 0.007(12) 0.032(17)
O14 0.12(2) 0.087(19) 0.023(14) -0.007(16) 0.011(15) 0.020(16)
O15 0.16(3) 0.10(2) 0.047(19) 0.021(19) -0.01(2) -0.01(2)
N5 0.09(2) 0.08(2) 0.039(17) -0.012(17) -0.031(15) -0.009(17)
O16 0.07(2) 0.14(3) 0.11(3) 0.06(2) -0.025(18) -0.05(2)
O17 0.10(3) 0.14(3) 0.13(3) 0.07(3) 0.05(2) 0.04(2)
O18 0.09(3) 0.14(3) 0.09(3) 0.01(2) -0.02(2) -0.02(2)
N6 0.032(15) 0.067(16) 0.09(2) 0.031(16) -0.020(15) 0.000(14)
O19 0.030(13) 0.062(15) 0.09(2) 0.031(16) -0.004(13) -0.006(11)
O20 0.08(2) 0.12(2) 0.08(2) -0.06(2) 0.002(18) 0.005(18)
O21 0.09(2) 0.066(17) 0.08(2) 0.018(18) 0.005(17) -0.008(15)
N7 0.028(15) 0.07(2) 0.038(17) 0.027(18) -0.010(12) 0.001(14)
O22 0.14(3) 0.086(18) 0.018(12) 0.001(14) 0.011(17) 0.01(2)
O23 0.09(2) 0.10(2) 0.041(16) 0.002(17) 0.019(14) 0.007(17)
O24 0.09(3) 0.25(4) 0.05(2) 0.09(3) -0.027(19) -0.04(3)
N8 0.11(3) 0.06(2) 0.013(15) 0.000(16) 0.004(19) 0.00(2)
O25 0.077(19) 0.075(15) 0.057(16) 0.022(14) -0.027(15) 0.004(15)
O26 0.029(16) 0.20(3) 0.15(3) -0.08(3) 0.010(18) -0.018(18)
O27 0.053(15) 0.061(14) 0.041(14) -0.007(13) 0.015(11) -0.008(12)
O28 0.15(3) 0.14(3) 0.10(3) -0.05(2) -0.04(2) 0.01(2)

loop_
_atom_type_symbol
_atom_type_description
_atom_type_scat_dispersion_real
_atom_type_scat_dispersion_imag
_atom_type_scat_source
C C 0.0030 0.0016 'International Tables Vol C Tables 4.2.6.8 and 6.1.1.4'
H H 0.0000 0.0000 'International Tables Vol C Tables 4.2.6.8 and 6.1.1.4'
O O 0.0105 0.0059 'International Tables Vol C Tables 4.2.6.8 and 6.1.1.4'
N N 0.0059 0.0032 'International Tables Vol C Tables 4.2.6.8 and 6.1.1.4'
Pd Pd -1.0133 0.9850 'International Tables Vol C Tables 4.2.6.8 and 6.1.1.4'
Au Au -1.7802 8.6286 'International Tables Vol C Tables 4.2.6.8 and 6.1.1.4'
S S 0.1219 0.1208 'International Tables Vol C Tables 4.2.6.8 and 6.1.1.4'
P P 0.1001 0.0924 'International Tables Vol C Tables 4.2.6.8 and 6.1.1.4'
Cu Cu 0.3319 1.2375 'International Tables Vol C Tables 4.2.6.8 and 6.1.1.4'

loop_
_geom_angle_atom_site_label_1
_geom_angle_atom_site_label_2
_geom_angle_atom_site_label_3
_geom_angle
_geom_angle_site_symmetry_1
_geom_angle_site_symmetry_3
P1 Au1 S1 173.0(3) . .
P1 Au1 Au2 91.93(18) . .
S1 Au1 Au2 94.98(18) . .
P2 Au2 S2 176.9(3) . .
P2 Au2 Au1 87.34(18) . .
S2 Au2 Au1 94.72(19) . .
N1 Pd1 N2 91.9(9) . .
N1 Pd1 S2 173.8(7) . .
N2 Pd1 S2 84.3(7) . .
N1 Pd1 S1 86.2(6) . .
N2 Pd1 S1 176.2(9) . .
S2 Pd1 S1 97.9(3) . .
C1 S1 Pd1 99.0(8) . .
C1 S1 Au1 105.5(9) . .
Pd1 S1 Au1 104.4(3) . .
C6 S2 Pd1 99.0(11) . .
C6 S2 Au2 104.4(11) . .
Pd1 S2 Au2 99.6(3) . .
C12 P1 C11 105.0(13) . .
C12 P1 C18 104.2(13) . .
C11 P1 C18 107.6(12) . .
C12 P1 Au1 115.5(10) . .
C11 P1 Au1 111.8(10) . .
C18 P1 Au1 112.1(9) . .
C30 P2 C11 104.8(13) . .
C30 P2 C24 108.8(14) . .
C11 P2 C24 105.6(15) . .
C30 P2 Au2 110.2(10) . .
C11 P2 Au2 111.9(11) . .
C24 P2 Au2 115.0(12) . .
C3 O1 Cu1 130(2) . .
C3 O2 Cu2 130.5(17) . .
C2 N1 Pd1 112.7(17) . .
C2 N1 H1 109.1 . .
Pd1 N1 H1 109.1 . .
C2 N1 H2 109.1 . .
Pd1 N1 H2 109.1 . .
H1 N1 H2 107.8 . .
C7 N2 Pd1 118.8(17) . .
C7 N2 H3 107.6 . .
Pd1 N2 H3 107.6 . .
C7 N2 H4 107.6 . .
Pd1 N2 H4 107.6 . .
H3 N2 H4 107.1 . .
C4 C1 C5 108(2) . .
C4 C1 C2 111(2) . .
C5 C1 C2 113(2) . .
C4 C1 S1 112.8(18) . .
C5 C1 S1 107.9(18) . .
C2 C1 S1 103.8(16) . .
C3 C2 N1 112(2) . .
C3 C2 C1 113(2) . .
N1 C2 C1 109.0(19) . .
C3 C2 H5 107.6 . .
N1 C2 H5 107.6 . .
C1 C2 H5 107.6 . .
O1 C3 O2 125(3) . .
O1 C3 C2 119(3) . .
O2 C3 C2 115(2) . .
C1 C4 H6 109.5 . .
C1 C4 H7 109.5 . .
H6 C4 H7 109.5 . .
C1 C4 H8 109.5 . .
H6 C4 H8 109.5 . .
H7 C4 H8 109.5 . .
C1 C5 H9 109.5 . .
C1 C5 H10 109.5 . .
H9 C5 H10 109.5 . .
C1 C5 H11 109.5 . .
H9 C5 H11 109.5 . .
H10 C5 H11 109.5 . .
C7 C6 C9 115(3) . .
C7 C6 C10 111(3) . .
C9 C6 C10 105(3) . .
C7 C6 S2 112(2) . .
C9 C6 S2 109(2) . .
C10 C6 S2 104(2) . .
N2 C7 C8 116(3) . .
N2 C7 C6 106(2) . .
C8 C7 C6 110(2) . .
N2 C7 H12 108.3 . .
C8 C7 H12 108.3 . .
C6 C7 H12 108.3 . .
O3 C8 O4 126(3) . .
O3 C8 C7 123(3) . .
O4 C8 C7 111(3) . .
C6 C9 H13 109.5 . .
C6 C9 H14 109.5 . .
H13 C9 H14 109.5 . .
C6 C9 H15 109.5 . .
H13 C9 H15 109.5 . .
H14 C9 H15 109.5 . .
C6 C10 H16 109.5 . .
C6 C10 H17 109.5 . .
H16 C10 H17 109.5 . .
C6 C10 H18 109.5 . .
H16 C10 H18 109.5 . .
H17 C10 H18 109.5 . .
P2 C11 P1 113.6(15) . .
P2 C11 H19 108.8 . .
P1 C11 H19 108.8 . .
P2 C11 H20 108.8 . .
P1 C11 H20 108.8 . .
H19 C11 H20 107.7 . .
C13 C12 C17 121(3) . .
C13 C12 P1 119(2) . .
C17 C12 P1 120(2) . .
C12 C13 C14 117(3) . .
C12 C13 H21 121.6 . .
C14 C13 H21 121.6 . .
C15 C14 C13 121(3) . .
C15 C14 H22 119.5 . .
C13 C14 H22 119.5 . .
C14 C15 C16 123(3) . .
C14 C15 H23 118.7 . .
C16 C15 H23 118.7 . .
C15 C16 C17 119(3) . .
C15 C16 H24 120.3 . .
C17 C16 H24 120.3 . .
C12 C17 C16 119(3) . .
C12 C17 H25 120.7 . .
C16 C17 H25 120.7 . .
C19 C18 C23 119(3) . .
C19 C18 P1 118(2) . .
C23 C18 P1 122.9(19) . .
C18 C19 C20 121(3) . .
C18 C19 H26 119.6 . .
C20 C19 H26 119.6 . .
C21 C20 C19 118(3) . .
C21 C20 H27 120.8 . .
C19 C20 H27 120.8 . .
C22 C21 C20 122(3) . .
C22 C21 H28 118.9 . .
C20 C21 H28 118.9 . .
C21 C22 C23 119(3) . .
C21 C22 H29 120.6 . .
C23 C22 H29 120.6 . .
C22 C23 C18 121(3) . .
C22 C23 H30 119.7 . .
C18 C23 H30 119.7 . .
C25 C24 C29 121(3) . .
C25 C24 P2 123(3) . .
C29 C24 P2 116(3) . .
C24 C25 C26 123(3) . .
C24 C25 H31 118.6 . .
C26 C25 H31 118.6 . .
C27 C26 C25 114(3) . .
C27 C26 H32 122.9 . .
C25 C26 H32 122.9 . .
C28 C27 C26 124(3) . .
C28 C27 H33 118.0 . .
C26 C27 H33 118.0 . .
C27 C28 C29 120(4) . .
C27 C28 H34 119.8 . .
C29 C28 H34 119.8 . .
C24 C29 C28 118(3) . .
C24 C29 H35 121.1 . .
C28 C29 H35 121.1 . .
C31 C30 C35 118(3) . .
C31 C30 P2 121(2) . .
C35 C30 P2 120(2) . .
C30 C31 C32 122(3) . .
C30 C31 H36 118.9 . .
C32 C31 H36 118.9 . .
C33 C32 C31 120(3) . .
C33 C32 H37 119.9 . .
C31 C32 H37 119.9 . .
C34 C33 C32 118(3) . .
C34 C33 H38 121.1 . .
C32 C33 H38 121.1 . .
C33 C34 C35 120(3) . .
C33 C34 H39 120.0 . .
C35 C34 H39 120.0 . .
C30 C35 C34 122(3) . .
C30 C35 H40 119.1 . .
C34 C35 H40 119.1 . .
P3 Au3 S3 171.9(2) . .
P3 Au3 Au4 88.81(18) . .
S3 Au3 Au4 99.25(16) . .
P4 Au4 S4 172.1(3) . .
P4 Au4 Au3 91.76(17) . .
S4 Au4 Au3 90.33(16) . .
N3 Pd2 N4 93.2(9) . .
N3 Pd2 S3 84.4(6) . .
N4 Pd2 S3 177.6(6) . .
N3 Pd2 S4 174.9(7) . .
N4 Pd2 S4 85.2(6) . .
S3 Pd2 S4 97.2(2) . .
C36 S3 Pd2 100.3(8) . .
C36 S3 Au3 105.7(8) . .
Pd2 S3 Au3 95.1(2) . .
C41 S4 Pd2 99.5(9) . .
C41 S4 Au4 106.7(9) . .
Pd2 S4 Au4 95.3(3) . .
C53 P3 C47 105.8(14) . .
C53 P3 C46 102.0(13) . .
C47 P3 C46 107.4(13) . .
C53 P3 Au3 109.3(9) . .
C47 P3 Au3 116.3(11) . .
C46 P3 Au3 114.7(9) . .
C59 P4 C65 106.5(13) . .
C59 P4 C46 102.0(14) . .
C65 P4 C46 109.4(13) . .
C59 P4 Au4 108.7(10) . .
C65 P4 Au4 118.0(9) . .
C46 P4 Au4 110.9(9) . .
C38 O5 Cu1 140.1(18) . 4_545
C38 O6 Cu2 118.4(17) . 4_545
C43 O7 Cu1 135.3(18) . .
C43 O8 Cu2 121.4(17) . .
C37 N3 Pd2 115.1(16) . .
C37 N3 H41 108.5 . .
Pd2 N3 H41 108.5 . .
C37 N3 H42 108.5 . .
Pd2 N3 H42 108.5 . .
H41 N3 H42 107.5 . .
C42 N4 Pd2 116.4(16) . .
C42 N4 H43 108.2 . .
Pd2 N4 H43 108.2 . .
C42 N4 H44 108.2 . .
Pd2 N4 H44 108.2 . .
H43 N4 H44 107.3 . .
C37 C36 C40 111(2) . .
C37 C36 C39 113(2) . .
C40 C36 C39 107.9(19) . .
C37 C36 S3 105.0(16) . .
C40 C36 S3 107.5(17) . .
C39 C36 S3 112.8(17) . .
N3 C37 C36 109(2) . .
N3 C37 C38 109(2) . .
C36 C37 C38 117(2) . .
N3 C37 H45 107.5 . .
C36 C37 H45 107.4 . .
C38 C37 H45 107.4 . .
O5 C38 O6 126(2) . .
O5 C38 C37 116(2) . .
O6 C38 C37 117(2) . .
C36 C39 H46 109.5 . .
C36 C39 H47 109.5 . .
H46 C39 H47 109.5 . .
C36 C39 H48 109.5 . .
H46 C39 H48 109.5 . .
H47 C39 H48 109.5 . .
C36 C40 H49 109.5 . .
C36 C40 H50 109.5 . .
H49 C40 H50 109.5 . .
C36 C40 H51 109.5 . .
H49 C40 H51 109.5 . .
H50 C40 H51 109.5 . .
C44 C41 C42 116(2) . .
C44 C41 C45 112(2) . .
C42 C41 C45 111(2) . .
C44 C41 S4 105.2(17) . .
C42 C41 S4 108.5(19) . .
C45 C41 S4 103.3(18) . .
C41 C42 N4 111(2) . .
C41 C42 C43 118(2) . .
N4 C42 C43 105(2) . .
C41 C42 H52 107.6 . .
N4 C42 H52 107.6 . .
C43 C42 H52 107.6 . .
O8 C43 O7 127(2) . .
O8 C43 C42 118(2) . .
O7 C43 C42 116(2) . .
C41 C44 H53 109.5 . .
C41 C44 H54 109.5 . .
H53 C44 H54 109.5 . .
C41 C44 H55 109.5 . .
H53 C44 H55 109.5 . .
H54 C44 H55 109.5 . .
C41 C45 H56 109.5 . .
C41 C45 H57 109.5 . .
H56 C45 H57 109.5 . .
C41 C45 H58 109.5 . .
H56 C45 H58 109.5 . .
H57 C45 H58 109.5 . .
P3 C46 P4 108.8(16) . .
P3 C46 H59 109.9 . .
P4 C46 H59 109.9 . .
P3 C46 H60 109.9 . .
P4 C46 H60 109.9 . .
H59 C46 H60 108.3 . .
C48 C47 C52 124(3) . .
C48 C47 P3 117(3) . .
C52 C47 P3 119(3) . .
C47 C48 C49 118(4) . .
C47 C48 H61 120.9 . .
C49 C48 H61 120.9 . .
C48 C49 C50 120(4) . .
C48 C49 H62 120.2 . .
C50 C49 H62 120.2 . .
C51 C50 C49 118(4) . .
C51 C50 H63 121.0 . .
C49 C50 H63 121.0 . .
C52 C51 C50 124(4) . .
C52 C51 H64 118.2 . .
C50 C51 H64 118.2 . .
C51 C52 C47 117(4) . .
C51 C52 H65 121.6 . .
C47 C52 H65 121.6 . .
C58 C53 C54 121(3) . .
C58 C53 P3 127(2) . .
C54 C53 P3 111(2) . .
C55 C54 C53 118(3) . .
C55 C54 H66 120.9 . .
C53 C54 H66 120.9 . .
C54 C55 C56 122(3) . .
C54 C55 H67 118.8 . .
C56 C55 H67 118.8 . .
C55 C56 C57 119(4) . .
C55 C56 H68 120.4 . .
C57 C56 H68 120.4 . .
C56 C57 C58 121(4) . .
C56 C57 H69 119.7 . .
C58 C57 H69 119.7 . .
C53 C58 C57 117(3) . .
C53 C58 H70 121.3 . .
C57 C58 H70 121.3 . .
C64 C59 C60 122(3) . .
C64 C59 P4 114(2) . .
C60 C59 P4 124(2) . .
C61 C60 C59 118(3) . .
C61 C60 H71 120.9 . .
C59 C60 H71 120.9 . .
C62 C61 C60 121(3) . .
C62 C61 H72 119.5 . .
C60 C61 H72 119.5 . .
C63 C62 C61 122(3) . .
C63 C62 H73 119.1 . .
C61 C62 H73 119.1 . .
C62 C63 C64 120(3) . .
C62 C63 H74 120.0 . .
C64 C63 H74 120.0 . .
C59 C64 C63 117(3) . .
C59 C64 H75 121.6 . .
C63 C64 H75 121.6 . .
C66 C65 C70 119(3) . .
C66 C65 P4 123(2) . .
C70 C65 P4 118(2) . .
C67 C66 C65 122(3) . .
C67 C66 H76 118.9 . .
C65 C66 H76 118.9 . .
C66 C67 C68 119(3) . .
C66 C67 H77 120.3 . .
C68 C67 H77 120.3 . .
C69 C68 C67 121(3) . .
C69 C68 H78 119.7 . .
C67 C68 H78 119.7 . .
C68 C69 C70 122(4) . .
C68 C69 H79 118.8 . .
C70 C69 H79 118.8 . .
C69 C70 C65 117(3) . .
C69 C70 H80 121.7 . .
C65 C70 H80 121.7 . .
O10 Cu1 O1 173.9(11) . .
O10 Cu1 O7 85.9(8) . .
O1 Cu1 O7 92.0(8) . .
O10 Cu1 O9 86.7(9) . .
O1 Cu1 O9 91.4(8) . .
O7 Cu1 O9 140.8(9) . .
O10 Cu1 O5 90.6(9) . 4
O1 Cu1 O5 95.1(8) . 4
O7 Cu1 O5 131.0(9) . 4
O9 Cu1 O5 87.5(8) . 4
O6 Cu2 O8 165.1(8) 4 .
O6 Cu2 O2 92.6(7) 4 .
O8 Cu2 O2 88.7(7) . .
O6 Cu2 O12 88.8(7) 4 .
O8 Cu2 O12 88.4(8) . .
O2 Cu2 O12 173.8(8) . .
O6 Cu2 O11 96.8(8) 4 .
O8 Cu2 O11 98.0(8) . .
O2 Cu2 O11 88.5(8) . .
O12 Cu2 O11 97.4(8) . .
O15 N5 O14 122(4) . .
O15 N5 O13 121(4) . .
O14 N5 O13 117(3) . .
O18 N6 O17 120(4) . .
O18 N6 O16 120(4) . .
O17 N6 O16 120(3) . .
O21 N7 O20 119(3) . .
O21 N7 O19 122(3) . .
O20 N7 O19 119(3) . .
O24 N8 O23 123(4) . .
O24 N8 O22 120(4) . .
O23 N8 O22 118(4) . .

loop_
_geom_bond_atom_site_label_1
_geom_bond_atom_site_label_2
_geom_bond_distance
_geom_bond_site_symmetry_2
Au1 P1 2.267(7) .
Au1 S1 2.325(7) .
Au1 Au2 3.0057(13) .
Au2 P2 2.249(8) .
Au2 S2 2.306(9) .
Pd1 N1 2.05(2) .
Pd1 N2 2.08(2) .
Pd1 S2 2.259(8) .
Pd1 S1 2.282(7) .
S1 C1 1.85(2) .
S2 C6 1.89(3) .
P1 C12 1.77(3) .
P1 C11 1.81(3) .
P1 C18 1.82(3) .
P2 C30 1.77(3) .
P2 C11 1.79(3) .
P2 C24 1.82(3) .
O1 C3 1.23(3) .
O1 Cu1 1.930(18) .
O2 C3 1.26(3) .
O2 Cu2 1.961(17) .
N1 C2 1.50(3) .
N1 H1 0.9100 .
N1 H2 0.9100 .
N2 C7 1.43(3) .
N2 H3 0.9100 .
N2 H4 0.9100 .
C1 C4 1.51(4) .
C1 C5 1.52(3) .
C1 C2 1.56(3) .
C2 C3 1.49(4) .
C2 H5 1.0000 .
O3 C8 1.25(4) .
O4 C8 1.36(4) .
C4 H6 0.9800 .
C4 H7 0.9800 .
C4 H8 0.9800 .
C5 H9 0.9800 .
C5 H10 0.9800 .
C5 H11 0.9800 .
C6 C7 1.51(4) .
C6 C9 1.58(4) .
C6 C10 1.58(4) .
C7 C8 1.49(4) .
C7 H12 1.0000 .
C9 H13 0.9800 .
C9 H14 0.9800 .
C9 H15 0.9800 .
C10 H16 0.9800 .
C10 H17 0.9800 .
C10 H18 0.9800 .
C11 H19 0.9900 .
C11 H20 0.9900 .
C12 C13 1.38(4) .
C12 C17 1.40(4) .
C13 C14 1.45(4) .
C13 H21 0.9500 .
C14 C15 1.31(4) .
C14 H22 0.9500 .
C15 C16 1.37(4) .
C15 H23 0.9500 .
C16 C17 1.41(4) .
C16 H24 0.9500 .
C17 H25 0.9500 .
C18 C19 1.33(3) .
C18 C23 1.39(4) .
C19 C20 1.38(3) .
C19 H26 0.9500 .
C20 C21 1.38(4) .
C20 H27 0.9500 .
C21 C22 1.32(4) .
C21 H28 0.9500 .
C22 C23 1.38(3) .
C22 H29 0.9500 .
C23 H30 0.9500 .
C24 C25 1.36(4) .
C24 C29 1.40(4) .
C25 C26 1.44(4) .
C25 H31 0.9500 .
C26 C27 1.40(5) .
C26 H32 0.9500 .
C27 C28 1.35(5) .
C27 H33 0.9500 .
C28 C29 1.41(4) .
C28 H34 0.9500 .
C29 H35 0.9500 .
C30 C31 1.34(4) .
C30 C35 1.39(4) .
C31 C32 1.44(4) .
C31 H36 0.9500 .
C32 C33 1.40(4) .
C32 H37 0.9500 .
C33 C34 1.39(4) .
C33 H38 0.9500 .
C34 C35 1.42(4) .
C34 H39 0.9500 .
C35 H40 0.9500 .
Au3 P3 2.248(7) .
Au3 S3 2.320(7) .
Au3 Au4 2.9952(13) .
Au4 P4 2.260(7) .
Au4 S4 2.322(7) .
Pd2 N3 2.039(19) .
Pd2 N4 2.06(2) .
Pd2 S3 2.265(7) .
Pd2 S4 2.276(7) .
S3 C36 1.84(2) .
S4 C41 1.88(3) .
P3 C53 1.79(3) .
P3 C47 1.80(3) .
P3 C46 1.85(3) .
P4 C59 1.81(2) .
P4 C65 1.81(3) .
P4 C46 1.86(3) .
O5 C38 1.22(3) .
O5 Cu1 2.06(2) 4_545
O6 C38 1.24(3) .
O6 Cu2 1.914(15) 4_545
O7 C43 1.26(3) .
O7 Cu1 1.933(18) .
O8 C43 1.23(3) .
O8 Cu2 1.946(18) .
N3 C37 1.44(3) .
N3 H41 0.9100 .
N3 H42 0.9100 .
N4 C42 1.50(3) .
N4 H43 0.9100 .
N4 H44 0.9100 .
C36 C37 1.54(3) .
C36 C40 1.55(3) .
C36 C39 1.55(3) .
C37 C38 1.54(3) .
C37 H45 1.0000 .
C39 H46 0.9800 .
C39 H47 0.9800 .
C39 H48 0.9800 .
C40 H49 0.9800 .
C40 H50 0.9800 .
C40 H51 0.9800 .
C41 C44 1.47(3) .
C41 C42 1.47(4) .
C41 C45 1.49(4) .
C42 C43 1.53(3) .
C42 H52 1.0000 .
C44 H53 0.9800 .
C44 H54 0.9800 .
C44 H55 0.9800 .
C45 H56 0.9800 .
C45 H57 0.9800 .
C45 H58 0.9800 .
C46 H59 0.9900 .
C46 H60 0.9900 .
C47 C48 1.36(4) .
C47 C52 1.40(4) .
C48 C49 1.38(5) .
C48 H61 0.9500 .
C49 C50 1.45(6) .
C49 H62 0.9500 .
C50 C51 1.36(5) .
C50 H63 0.9500 .
C51 C52 1.35(4) .
C51 H64 0.9500 .
C52 H65 0.9500 .
C53 C58 1.35(4) .
C53 C54 1.44(4) .
C54 C55 1.35(4) .
C54 H66 0.9500 .
C55 C56 1.35(5) .
C55 H67 0.9500 .
C56 C57 1.40(5) .
C56 H68 0.9500 .
C57 C58 1.43(4) .
C57 H69 0.9500 .
C58 H70 0.9500 .
C59 C64 1.34(4) .
C59 C60 1.40(4) .
C60 C61 1.36(4) .
C60 H71 0.9500 .
C61 C62 1.35(4) .
C61 H72 0.9500 .
C62 C63 1.31(5) .
C62 H73 0.9500 .
C63 C64 1.45(4) .
C63 H74 0.9500 .
C64 H75 0.9500 .
C65 C66 1.35(4) .
C65 C70 1.45(4) .
C66 C67 1.33(4) .
C66 H76 0.9500 .
C67 C68 1.39(4) .
C67 H77 0.9500 .
C68 C69 1.32(4) .
C68 H78 0.9500 .
C69 C70 1.38(5) .
C69 H79 0.9500 .
C70 H80 0.9500 .
Cu1 O10 1.93(2) .
Cu1 O9 2.03(2) .
Cu1 O5 2.06(2) 4
Cu2 O6 1.914(15) 4
Cu2 O12 1.991(19) .
Cu2 O11 2.162(19) .
O13 N5 1.32(4) .
O14 N5 1.23(4) .
O15 N5 1.22(4) .
O16 N6 1.26(4) .
O17 N6 1.21(4) .
O18 N6 1.20(4) .
O19 N7 1.27(3) .
O20 N7 1.25(3) .
O21 N7 1.20(3) .
O22 N8 1.25(4) .
O23 N8 1.24(4) .
O24 N8 1.19(4) .

loop_
_geom_hbond_atom_site_label_D
_geom_hbond_atom_site_label_H
_geom_hbond_atom_site_label_A
_geom_hbond_distance_DH
_geom_hbond_distance_HA
_geom_hbond_distance_DA
_geom_hbond_angle_DHA
_geom_hbond_site_symmetry_A
N1 H1 O13 0.91 1.97 2.87(3) 168.2 .
N1 H2 O16 0.91 2.10 2.83(4) 136.6 .
N2 H3 O16 0.91 2.55 3.39(4) 153.3 .
N2 H3 O17 0.91 2.32 3.05(4) 136.3 .
N2 H4 O15 0.91 2.16 3.01(4) 154.5 .
C4 H6 O2 0.98 2.41 3.07(3) 124.3 .
C9 H13 O3 0.98 2.38 2.99(4) 119.5 .
C10 H18 O15 0.98 2.62 3.57(5) 164.0 .
C13 H21 N8 0.95 2.55 3.22(4) 128.0 .
C23 H30 O14 0.95 2.65 3.38(4) 134.2 2_565
C25 H31 O23 0.95 2.45 3.37(4) 163.0 .
C31 H36 O23 0.95 2.54 3.45(4) 159.8 .
N3 H41 O27 0.91 2.43 3.13(3) 133.1 .
N3 H42 O19 0.91 2.20 3.09(3) 166.9 .
N3 H42 N7 0.91 2.63 3.37(3) 138.5 .
N4 H43 O20 0.91 2.23 3.13(4) 169.6 .
N4 H43 N7 0.91 2.69 3.46(3) 142.1 .
N4 H44 O13 0.91 2.08 2.96(3) 164.4 .
C40 H51 O6 0.98 2.45 3.08(3) 121.7 .
C44 H55 O7 0.98 2.46 2.98(3) 112.9 .
C45 H56 O7 0.98 2.53 3.07(3) 115.0 .
C46 H59 O24 0.99 2.29 3.25(4) 161.8 1_554
C52 H65 O23 0.95 2.61 3.36(4) 137.1 1_554
C66 H76 O22 0.95 2.46 3.25(3) 141.3 1_554
C70 H80 O21 0.95 2.56 3.13(4) 118.5 .
N1 H1 O13 0.91 1.97 2.87(3) 168.2 .
N1 H2 O16 0.91 2.10 2.83(4) 136.6 .

loop_
_geom_torsion_atom_site_label_1
_geom_torsion_atom_site_label_2
_geom_torsion_atom_site_label_3
_geom_torsion_atom_site_label_4
_geom_torsion
_geom_torsion_site_symmetry_1
Pd1 S1 C1 C4 79.6(17) .
Au1 S1 C1 C4 -28.2(19) .
Pd1 S1 C1 C5 -160.6(16) .
Au1 S1 C1 C5 91.7(18) .
Pd1 S1 C1 C2 -40.4(18) .
Au1 S1 C1 C2 -148.1(15) .
Pd1 N1 C2 C3 -175.2(17) .
Pd1 N1 C2 C1 -50(2) .
C4 C1 C2 C3 63(3) .
C5 C1 C2 C3 -59(3) .
S1 C1 C2 C3 -176.1(19) .
C4 C1 C2 N1 -62(3) .
C5 C1 C2 N1 176(2) .
S1 C1 C2 N1 59(2) .
Cu1 O1 C3 O2 3(4) .
Cu1 O1 C3 C2 -175.0(16) .
Cu2 O2 C3 O1 20(4) .
Cu2 O2 C3 C2 -162.7(15) .
N1 C2 C3 O1 -144(2) .
C1 C2 C3 O1 92(3) .
N1 C2 C3 O2 38(3) .
C1 C2 C3 O2 -86(3) .
Pd1 S2 C6 C7 -25(2) .
Au2 S2 C6 C7 78(2) .
Pd1 S2 C6 C9 -153(2) .
Au2 S2 C6 C9 -51(2) .
Pd1 S2 C6 C10 95(2) .
Au2 S2 C6 C10 -162.3(19) .
Pd1 N2 C7 C8 -170(2) .
Pd1 N2 C7 C6 -48(3) .
C9 C6 C7 N2 170(2) .
C10 C6 C7 N2 -71(3) .
S2 C6 C7 N2 45(3) .
C9 C6 C7 C8 -64(4) .
C10 C6 C7 C8 55(4) .
S2 C6 C7 C8 171(2) .
N2 C7 C8 O3 -172(3) .
C6 C7 C8 O3 68(4) .
N2 C7 C8 O4 10(4) .
C6 C7 C8 O4 -110(3) .
C30 P2 C11 P1 -62.0(19) .
C24 P2 C11 P1 -176.8(17) .
Au2 P2 C11 P1 57.4(18) .
C12 P1 C11 P2 82.6(19) .
C18 P1 C11 P2 -166.8(15) .
Au1 P1 C11 P2 -43.3(19) .
C11 P1 C12 C13 63(2) .
C18 P1 C12 C13 -50(2) .
Au1 P1 C12 C13 -173.6(18) .
C11 P1 C12 C17 -115(2) .
C18 P1 C12 C17 132(2) .
Au1 P1 C12 C17 8(3) .
C17 C12 C13 C14 4(4) .
P1 C12 C13 C14 -174.2(19) .
C12 C13 C14 C15 -3(4) .
C13 C14 C15 C16 1(5) .
C14 C15 C16 C17 -1(5) .
C13 C12 C17 C16 -4(4) .
P1 C12 C17 C16 174(2) .
C15 C16 C17 C12 2(4) .
C12 P1 C18 C19 -57(2) .
C11 P1 C18 C19 -168(2) .
Au1 P1 C18 C19 68(2) .
C12 P1 C18 C23 123(3) .
C11 P1 C18 C23 12(3) .
Au1 P1 C18 C23 -111(2) .
C23 C18 C19 C20 5(4) .
P1 C18 C19 C20 -174(2) .
C18 C19 C20 C21 -2(4) .
C19 C20 C21 C22 -1(5) .
C20 C21 C22 C23 1(5) .
C21 C22 C23 C18 2(5) .
C19 C18 C23 C22 -5(4) .
P1 C18 C23 C22 174(2) .
C30 P2 C24 C25 -72(3) .
C11 P2 C24 C25 40(3) .
Au2 P2 C24 C25 164(3) .
C30 P2 C24 C29 105(3) .
C11 P2 C24 C29 -143(2) .
Au2 P2 C24 C29 -19(3) .
C29 C24 C25 C26 -1(5) .
P2 C24 C25 C26 176(2) .
C24 C25 C26 C27 3(5) .
C25 C26 C27 C28 -2(5) .
C26 C27 C28 C29 -3(5) .
C25 C24 C29 C28 -4(5) .
P2 C24 C29 C28 179(2) .
C27 C28 C29 C24 6(5) .
C11 P2 C30 C31 -60(3) .
C24 P2 C30 C31 52(3) .
Au2 P2 C30 C31 179(2) .
C11 P2 C30 C35 128(2) .
C24 P2 C30 C35 -119(2) .
Au2 P2 C30 C35 8(2) .
C35 C30 C31 C32 -5(4) .
P2 C30 C31 C32 -177(2) .
C30 C31 C32 C33 3(5) .
C31 C32 C33 C34 1(5) .
C32 C33 C34 C35 -4(4) .
C31 C30 C35 C34 2(4) .
P2 C30 C35 C34 174(2) .
C33 C34 C35 C30 3(4) .
Pd2 S3 C36 C37 -34.5(18) .
Au3 S3 C36 C37 -132.9(16) .
Pd2 S3 C36 C40 -152.6(15) .
Au3 S3 C36 C40 109.0(16) .
Pd2 S3 C36 C39 88.5(16) .
Au3 S3 C36 C39 -9.9(18) .
Pd2 N3 C37 C36 -52(3) .
Pd2 N3 C37 C38 -179.9(16) .
C40 C36 C37 N3 171.0(19) .
C39 C36 C37 N3 -68(3) .
S3 C36 C37 N3 55(2) .
C40 C36 C37 C38 -66(3) .
C39 C36 C37 C38 55(3) .
S3 C36 C37 C38 178.5(19) .
Cu1 O5 C38 O6 29(5) 4_545
Cu1 O5 C38 C37 -159.2(19) 4_545
Cu2 O6 C38 O5 -17(4) 4_545
Cu2 O6 C38 C37 171.5(16) 4_545
N3 C37 C38 O5 20(3) .
C36 C37 C38 O5 -103(3) .
N3 C37 C38 O6 -167(2) .
C36 C37 C38 O6 69(3) .
Pd2 S4 C41 C44 -158.5(17) .
Au4 S4 C41 C44 -60(2) .
Pd2 S4 C41 C42 -33.8(19) .
Au4 S4 C41 C42 64.8(19) .
Pd2 S4 C41 C45 84.5(18) .
Au4 S4 C41 C45 -177.0(16) .
C44 C41 C42 N4 167(2) .
C45 C41 C42 N4 -64(3) .
S4 C41 C42 N4 49(3) .
C44 C41 C42 C43 -72(3) .
C45 C41 C42 C43 57(3) .
S4 C41 C42 C43 169.8(18) .
Pd2 N4 C42 C41 -42(3) .
Pd2 N4 C42 C43 -170.2(17) .
Cu2 O8 C43 O7 12(4) .
Cu2 O8 C43 C42 -166.1(17) .
Cu1 O7 C43 O8 21(5) .
Cu1 O7 C43 C42 -161.2(19) .
C41 C42 C43 O8 -156(3) .
N4 C42 C43 O8 -32(3) .
C41 C42 C43 O7 26(3) .
N4 C42 C43 O7 150(2) .
C53 P3 C46 P4 -171.6(14) .
C47 P3 C46 P4 77.4(17) .
Au3 P3 C46 P4 -53.6(16) .
C59 P4 C46 P3 168.7(14) .
C65 P4 C46 P3 -78.8(16) .
Au4 P4 C46 P3 53.1(15) .
C53 P3 C47 C48 133(2) .
C46 P3 C47 C48 -119(2) .
Au3 P3 C47 C48 11(3) .
C53 P3 C47 C52 -49(3) .
C46 P3 C47 C52 60(3) .
Au3 P3 C47 C52 -170(2) .
C52 C47 C48 C49 -2(5) .
P3 C47 C48 C49 177(2) .
C47 C48 C49 C50 2(5) .
C48 C49 C50 C51 1(5) .
C49 C50 C51 C52 -4(5) .
C50 C51 C52 C47 4(5) .
C48 C47 C52 C51 -1(5) .
P3 C47 C52 C51 -179(2) .
C47 P3 C53 C58 106(3) .
C46 P3 C53 C58 -6(3) .
Au3 P3 C53 C58 -128(3) .
C47 P3 C53 C54 -66(3) .
C46 P3 C53 C54 -178(2) .
Au3 P3 C53 C54 60(3) .
C58 C53 C54 C55 12(5) .
P3 C53 C54 C55 -176(3) .
C53 C54 C55 C56 -6(6) .
C54 C55 C56 C57 1(6) .
C55 C56 C57 C58 -1(6) .
C54 C53 C58 C57 -11(5) .
P3 C53 C58 C57 177(3) .
C56 C57 C58 C53 6(6) .
C65 P4 C59 C64 86(2) .
C46 P4 C59 C64 -159(2) .
Au4 P4 C59 C64 -42(2) .
C65 P4 C59 C60 -98(3) .
C46 P4 C59 C60 17(3) .
Au4 P4 C59 C60 134(2) .
C64 C59 C60 C61 3(5) .
P4 C59 C60 C61 -174(2) .
C59 C60 C61 C62 1(5) .
C60 C61 C62 C63 -4(5) .
C61 C62 C63 C64 4(6) .
C60 C59 C64 C63 -3(4) .
P4 C59 C64 C63 174(2) .
C62 C63 C64 C59 -1(5) .
C59 P4 C65 C66 68(3) .
C46 P4 C65 C66 -41(3) .
Au4 P4 C65 C66 -169(2) .
C59 P4 C65 C70 -111(2) .
C46 P4 C65 C70 139(2) .
Au4 P4 C65 C70 11(3) .
C70 C65 C66 C67 2(5) .
P4 C65 C66 C67 -177(2) .
C65 C66 C67 C68 0(5) .
C66 C67 C68 C69 -2(5) .
C67 C68 C69 C70 1(5) .
C68 C69 C70 C65 2(5) .
C66 C65 C70 C69 -3(4) .
P4 C65 C70 C69 177(2) .
